data_2201956
loop_
_publ_author_name
'Laifa El Adoui'
'Nourredine Benali-Cherif'
'Hocine Merazig'

_publ_section_title Undecacarbonyl(\m~4~-2-thiodithiobenzoato-\k^4^C,<i>S,S</i>',<i>S</i>'')(trimethylphosphite)tetrafer
_journal_issue 3
_journal_name_full 'Acta Crystallographica Section E'
_journal_page_first m108
_journal_page_last m110
_journal_paper_doi 10.1107/S1600536803003052
_journal_volume 59
_journal_year 2003
_chemical_formula_iupac '[Fe4 (C3 H9 O3 P1) (C7 H4 S3) (C O)11]'
_chemical_formula_moiety 'C21 H13 Fe4 O14 P1 S3'
_chemical_formula_structural 'FE4 S3 P C21 O14 H13'
_chemical_formula_sum 'C21 H13 Fe4 O14 P S3'
_chemical_formula_weight 839.89
_chemical_melting_point 210
_chemical_name_common
;
Undecacarbonyl(\m~4~-2-thiodithiobenzoato-
\k^4^C,S,S',S'')(trimethylphosphite)tetrafer
;
_space_group_IT_number 2
_symmetry_cell_setting triclinic
_symmetry_space_group_name_Hall '-P 1'
_symmetry_space_group_name_H-M 'P -1'
_atom_sites_solution_hydrogens geom
_atom_sites_solution_primary direct
_atom_sites_solution_secondary difmap
_cell_angle_alpha 93.971(2)
_cell_angle_beta 100.923(5)
_cell_angle_gamma 111.959(5)
_cell_formula_units_Z 2
_cell_length_a 9.263(5)
_cell_length_b 11.588(5)
_cell_length_c 15.784(3)
_cell_measurement_reflns_used 25
_cell_measurement_temperature 293
_cell_measurement_theta_max 15
_cell_measurement_theta_min 10
_cell_volume 1524.5(11)
_computing_cell_refinement 'CAD-4 EXPRESS'
_computing_data_collection 'CAD-4 EXPRESS (Enraf--Nonius, 1994)'
_computing_data_reduction 'XCAD4 (Harms & Wocadlo, 1995)'
_computing_molecular_graphics 'ORTEP-3 for Windows (Farrugia, 1997)'
_computing_publication_material 'WinGX publication routines (Farrugia, 1999)'
_computing_structure_refinement 'SHELXL97 (Sheldrick, 1997)'
_computing_structure_solution 'SIR97 (Altomare et al., 1999)'
_diffrn_ambient_temperature 293(2)
_diffrn_measured_fraction_theta_full 0.999
_diffrn_measured_fraction_theta_max 0.999
_diffrn_measurement_device '\k-geometry diffractometer'
_diffrn_measurement_device_type 'Enraf--Nonius CAD-4'
_diffrn_measurement_method \q/2\q
_diffrn_radiation_monochromator graphite
_diffrn_radiation_source 'fine-focus sealed tube'
_diffrn_radiation_type MoK\a
_diffrn_radiation_wavelength 0.71073
_diffrn_reflns_av_R_equivalents 0.0186
_diffrn_reflns_av_sigmaI/netI 0.0259
_diffrn_reflns_limit_h_max 11
_diffrn_reflns_limit_h_min -10
_diffrn_reflns_limit_k_max 0
_diffrn_reflns_limit_k_min -14
_diffrn_reflns_limit_l_max 19
_diffrn_reflns_limit_l_min -19
_diffrn_reflns_number 6499
_diffrn_reflns_theta_full 26.29
_diffrn_reflns_theta_max 26.29
_diffrn_reflns_theta_min 2.43
_diffrn_standards_decay_% 0.01
_diffrn_standards_interval_time 120
_diffrn_standards_number 3
_exptl_absorpt_coefficient_mu 2.187
_exptl_absorpt_correction_T_max 0.804
_exptl_absorpt_correction_T_min 0.637
_exptl_absorpt_correction_type refdelf
_exptl_absorpt_process_details '(Walker & Stuart, 1983)'
_exptl_crystal_colour red
_exptl_crystal_density_diffrn 1.830
_exptl_crystal_density_method 'not measured'
_exptl_crystal_description prism
_exptl_crystal_F_000 836
_exptl_crystal_size_max 0.2
_exptl_crystal_size_mid 0.2
_exptl_crystal_size_min 0.1
_refine_diff_density_max 0.469
_refine_diff_density_min -0.474
_refine_ls_extinction_method none
_refine_ls_goodness_of_fit_ref 1.063
_refine_ls_hydrogen_treatment constr
_refine_ls_matrix_type full
_refine_ls_number_parameters 426
_refine_ls_number_reflns 6179
_refine_ls_number_restraints 87
_refine_ls_restrained_S_all 1.071
_refine_ls_R_factor_all 0.0477
_refine_ls_R_factor_gt 0.0333
_refine_ls_shift/su_max 0.013
_refine_ls_shift/su_mean 0.000
_refine_ls_structure_factor_coef Fsqd
_refine_ls_weighting_details 'calc w = 1/[\s^2^(Fo^2^)+(0.0601P)^2^+0.2274P] where P = (Fo^2^+2Fc^2^)/3'
_refine_ls_weighting_scheme calc
_refine_ls_wR_factor_gt 0.0925
_refine_ls_wR_factor_ref 0.0969
_reflns_number_gt 4937
_reflns_number_total 6179
_reflns_threshold_expression I>2\s(I)
_cod_data_source_file dn6051.cif
_cod_data_source_block I
_cod_original_cell_volume 1524.5(12)
_cod_original_formula_sum 'C21 H13 Fe4 O14 P1 S3'
_cod_database_code 2201956
_cod_database_fobs_code 2201956

loop_
_symmetry_equiv_pos_as_xyz
'x, y, z'
'-x, -y, -z'

loop_
_atom_site_label
_atom_site_fract_x
_atom_site_fract_y
_atom_site_fract_z
_atom_site_U_iso_or_equiv
_atom_site_adp_type
_atom_site_calc_flag
_atom_site_refinement_flags
_atom_site_occupancy
_atom_site_disorder_assembly
_atom_site_disorder_group
_atom_site_type_symbol
C1 0.0641(3) 0.2051(2) 0.66065(17) 0.0383(5) Uani d . 1 . . C
C2 -0.0901(3) 0.1117(2) 0.66930(19) 0.0428(6) Uani d . 1 . . C
C3 -0.1294(3) 0.0898(3) 0.7496(2) 0.0512(7) Uani d . 1 . . C
C4 -0.2748(4) -0.0065(4) 0.7522(3) 0.0759(11) Uani d . 1 . . C
H4 -0.3003 -0.0216 0.8057 0.091 Uiso calc R 1 . . H
C5 -0.3800(5) -0.0788(4) 0.6768(4) 0.0892(13) Uani d . 1 . . C
H5 -0.4761 -0.1425 0.6794 0.107 Uiso calc R 1 . . H
C6 -0.3435(4) -0.0572(3) 0.5980(3) 0.0760(11) Uani d . 1 . . C
H6 -0.4153 -0.1061 0.5469 0.091 Uiso calc R 1 . . H
C7 -0.2016(4) 0.0362(3) 0.5936(2) 0.0557(7) Uani d . 1 . . C
H7 -0.1788 0.0497 0.5394 0.067 Uiso calc R 1 . . H
C8 0.1430(7) 0.3957(4) 0.9694(3) 0.0947(14) Uani d . 1 . . C
C9 0.3416(6) 0.5045(4) 0.8814(3) 0.0859(12) Uani d . 1 . . C
C10 0.0195(5) 0.4321(4) 0.8073(3) 0.0735(10) Uani d . 1 . . C
C11 0.2544(6) 0.1568(4) 0.9776(3) 0.0807(11) Uani d . 1 . . C
C12 0.4604(5) 0.2557(4) 0.8920(2) 0.0713(10) Uani d . 1 . . C
C13 0.1416(4) 0.3878(3) 0.4746(2) 0.0542(7) Uani d . 1 . . C
C14 0.1641(4) 0.4870(3) 0.6377(2) 0.0549(7) Uani d . 1 . . C
C15 -0.1105(4) 0.3047(3) 0.5418(2) 0.0531(7) Uani d . 1 . . C
C16 0.4438(3) 0.3574(3) 0.5495(2) 0.0535(7) Uani d . 1 . . C
C17 0.4961(4) 0.4954(3) 0.6966(2) 0.0643(8) Uani d . 1 . . C
C18 0.5146(4) 0.2607(3) 0.6880(3) 0.0657(9) Uani d . 1 . . C
O8 0.1318(6) 0.4116(4) 1.0393(2) 0.1509(19) Uani d . 1 . . O
O9 0.4599(5) 0.5897(4) 0.8980(3) 0.1346(15) Uani d . 1 . . O
O10 -0.0720(4) 0.4701(3) 0.7765(2) 0.1069(11) Uani d . 1 . . O
O11 0.2584(5) 0.1387(4) 1.04755(19) 0.1217(13) Uani d . 1 . . O
O12 0.5960(4) 0.3008(3) 0.9091(2) 0.1121(11) Uani d . 1 . . O
O13 0.1647(3) 0.4173(3) 0.40977(17) 0.0802(7) Uani d . 1 . . O
O14 0.2080(3) 0.5874(2) 0.67283(18) 0.0813(8) Uani d . 1 . . O
O15 -0.2423(3) 0.2867(3) 0.5220(2) 0.0845(8) Uani d . 1 . . O
O16 0.4830(3) 0.3680(2) 0.48578(17) 0.0673(6) Uani d . 1 . . O
O17 0.5716(4) 0.5968(3) 0.7258(2) 0.1028(10) Uani d . 1 . . O
O18 0.6026(4) 0.2169(3) 0.7097(3) 0.1068(11) Uani d . 1 . . O
S1 -0.00663(11) 0.16723(8) 0.85468(5) 0.0587(2) Uani d . 1 . . S
S2 0.22733(8) 0.28083(6) 0.75232(4) 0.04077(15) Uani d . 1 . . S
S3 0.15241(8) 0.16762(6) 0.57733(4) 0.04108(15) Uani d . 1 . . S
Fe1 0.15957(6) 0.36938(4) 0.85957(3) 0.05849(14) Uani d . 1 . . Fe
Fe3 0.09722(4) 0.33472(3) 0.57491(2) 0.03976(11) Uani d . 1 . . Fe
Fe4 0.37651(4) 0.33337(3) 0.64835(3) 0.04323(11) Uani d . 1 . . Fe
Fe2 0.24825(6) 0.18620(4) 0.86845(3) 0.05237(12) Uani d D 1 A . Fe
P1 0.21962(10) 0.00023(7) 0.81367(6) 0.0562(2) Uani d D 1 . . P
O19 0.2791(7) -0.0021(6) 0.7252(4) 0.0728(17) Uani d PDU 0.58 A 1 O
C19 0.213(2) -0.1009(12) 0.6531(11) 0.1034(17) Uani d PDU 0.58 A 1 C
H19A 0.1887 -0.1804 0.6739 0.155 Uiso calc PR 0.58 A 1 H
H19B 0.2890 -0.0907 0.6175 0.155 Uiso calc PR 0.58 A 1 H
H19C 0.1170 -0.0985 0.6191 0.155 Uiso calc PR 0.58 A 1 H
O20 0.3269(13) -0.0539(8) 0.8740(5) 0.087(2) Uani d PDU 0.58 A 1 O
C20 0.3423(11) -0.1701(7) 0.8593(6) 0.1034(17) Uani d PDU 0.58 A 1 C
H20A 0.2381 -0.2366 0.8390 0.155 Uiso calc PR 0.58 A 1 H
H20B 0.3958 -0.1858 0.9129 0.155 Uiso calc PR 0.58 A 1 H
H20C 0.4037 -0.1669 0.8162 0.155 Uiso calc PR 0.58 A 1 H
O21 0.0550(7) -0.1126(5) 0.7790(5) 0.100(2) Uani d PDU 0.58 A 1 O
C21 -0.0306(12) -0.1630(9) 0.8435(6) 0.1034(17) Uani d PDU 0.58 A 1 C
H21A -0.0008 -0.0984 0.8927 0.155 Uiso calc PR 0.58 A 1 H
H21B -0.0048 -0.2315 0.8622 0.155 Uiso calc PR 0.58 A 1 H
H21C -0.1436 -0.1929 0.8190 0.155 Uiso calc PR 0.58 A 1 H
O19A 0.1918(11) -0.0148(9) 0.7152(5) 0.078(3) Uani d PDU 0.42 A 2 O
C19A 0.192(4) -0.111(2) 0.6550(15) 0.145(4) Uani d PDU 0.42 A 2 C
H19D 0.2522 -0.0737 0.6136 0.217 Uiso calc PR 0.42 A 2 H
H19E 0.0838 -0.1631 0.6248 0.217 Uiso calc PR 0.42 A 2 H
H19F 0.2398 -0.1611 0.6857 0.217 Uiso calc PR 0.42 A 2 H
O20A 0.3526(17) -0.0441(13) 0.8426(8) 0.106(5) Uani d PDU 0.42 A 2 O
C20A 0.387(2) -0.0726(14) 0.9265(7) 0.145(4) Uani d PD 0.42 A 2 C
H20D 0.4233 0.0023 0.9684 0.217 Uiso calc PR 0.42 A 2 H
H20E 0.4690 -0.1051 0.9313 0.217 Uiso calc PR 0.42 A 2 H
H20F 0.2922 -0.1346 0.9375 0.217 Uiso calc PR 0.42 A 2 H
O21A 0.0669(14) -0.0978(8) 0.8376(8) 0.135(5) Uani d PDU 0.42 A 2 O
C21A -0.042(2) -0.2224(11) 0.7950(9) 0.145(4) Uani d PDU 0.42 A 2 C
H21D 0.0165 -0.2650 0.7716 0.217 Uiso calc PR 0.42 A 2 H
H21E -0.1209 -0.2165 0.7484 0.217 Uiso calc PR 0.42 A 2 H
H21F -0.0936 -0.2687 0.8364 0.217 Uiso calc PR 0.42 A 2 H

loop_
_atom_site_aniso_label
_atom_site_aniso_U_11
_atom_site_aniso_U_22
_atom_site_aniso_U_33
_atom_site_aniso_U_12
_atom_site_aniso_U_13
_atom_site_aniso_U_23
C1 0.0417(13) 0.0329(12) 0.0422(13) 0.0169(10) 0.0092(10) 0.0065(10)
C2 0.0424(13) 0.0318(12) 0.0590(16) 0.0175(11) 0.0154(12) 0.0117(11)
C3 0.0515(16) 0.0439(15) 0.0674(19) 0.0227(13) 0.0223(14) 0.0214(13)
C4 0.065(2) 0.074(2) 0.100(3) 0.0225(19) 0.042(2) 0.040(2)
C5 0.051(2) 0.067(2) 0.141(4) 0.0048(17) 0.032(2) 0.031(3)
C6 0.0526(19) 0.0488(18) 0.108(3) 0.0053(15) 0.0093(19) 0.0023(19)
C7 0.0494(16) 0.0399(14) 0.071(2) 0.0136(13) 0.0097(14) 0.0026(13)
C8 0.166(5) 0.071(2) 0.061(2) 0.055(3) 0.039(3) 0.0139(19)
C9 0.124(4) 0.058(2) 0.060(2) 0.028(2) 0.011(2) -0.0097(17)
C10 0.106(3) 0.066(2) 0.070(2) 0.049(2) 0.036(2) 0.0157(17)
C11 0.107(3) 0.087(3) 0.058(2) 0.048(2) 0.016(2) 0.0270(19)
C12 0.074(2) 0.065(2) 0.060(2) 0.0204(18) -0.0058(17) 0.0133(16)
C13 0.0563(17) 0.0494(16) 0.0604(18) 0.0252(14) 0.0097(14) 0.0164(14)
C14 0.0659(19) 0.0449(16) 0.0553(17) 0.0249(14) 0.0085(14) 0.0143(13)
C15 0.0551(17) 0.0474(15) 0.0619(18) 0.0265(13) 0.0108(14) 0.0130(13)
C16 0.0473(15) 0.0411(14) 0.079(2) 0.0198(12) 0.0207(15) 0.0227(14)
C17 0.0598(19) 0.0521(18) 0.071(2) 0.0106(15) 0.0125(16) 0.0167(16)
C18 0.0538(18) 0.066(2) 0.083(2) 0.0263(16) 0.0180(16) 0.0261(18)
O8 0.279(6) 0.119(3) 0.067(2) 0.075(3) 0.078(3) 0.0087(19)
O9 0.144(3) 0.086(2) 0.113(3) -0.009(2) 0.018(2) -0.026(2)
O10 0.130(3) 0.120(3) 0.116(3) 0.089(2) 0.042(2) 0.040(2)
O11 0.171(4) 0.153(3) 0.0577(17) 0.077(3) 0.028(2) 0.051(2)
O12 0.074(2) 0.118(3) 0.110(3) 0.0185(19) -0.0164(18) 0.013(2)
O13 0.0947(19) 0.0967(19) 0.0610(15) 0.0414(16) 0.0279(13) 0.0388(14)
O14 0.111(2) 0.0392(12) 0.0864(18) 0.0319(13) 0.0066(15) -0.0024(11)
O15 0.0511(14) 0.0819(18) 0.127(2) 0.0375(13) 0.0105(14) 0.0233(16)
O16 0.0776(15) 0.0652(14) 0.0794(16) 0.0348(12) 0.0434(13) 0.0325(12)
O17 0.097(2) 0.0536(16) 0.116(2) -0.0119(15) 0.0227(18) -0.0041(15)
O18 0.0804(19) 0.116(2) 0.153(3) 0.0678(19) 0.0220(19) 0.055(2)
S1 0.0771(5) 0.0598(5) 0.0553(4) 0.0347(4) 0.0314(4) 0.0227(4)
S2 0.0474(3) 0.0336(3) 0.0404(3) 0.0161(3) 0.0065(3) 0.0090(2)
S3 0.0459(3) 0.0339(3) 0.0463(3) 0.0178(3) 0.0132(3) 0.0066(3)
Fe1 0.0897(3) 0.0482(2) 0.0441(2) 0.0339(2) 0.0171(2) 0.00655(18)
Fe3 0.0438(2) 0.03401(19) 0.0434(2) 0.01811(15) 0.00771(15) 0.00963(15)
Fe4 0.0390(2) 0.0366(2) 0.0551(2) 0.01451(16) 0.01123(17) 0.01473(16)
Fe2 0.0691(3) 0.0475(2) 0.0427(2) 0.0262(2) 0.00860(19) 0.01460(18)
P1 0.0646(5) 0.0422(4) 0.0616(5) 0.0219(4) 0.0094(4) 0.0171(3)
O19 0.098(4) 0.053(3) 0.059(3) 0.021(3) 0.019(3) 0.002(2)
C19 0.123(4) 0.074(3) 0.138(5) 0.058(3) 0.041(4) 0.030(3)
O20 0.143(6) 0.076(3) 0.060(4) 0.070(4) 0.005(4) 0.025(3)
C20 0.123(4) 0.074(3) 0.138(5) 0.058(3) 0.041(4) 0.030(3)
O21 0.068(3) 0.053(3) 0.171(7) 0.007(2) 0.041(4) 0.020(4)
C21 0.123(4) 0.074(3) 0.138(5) 0.058(3) 0.041(4) 0.030(3)
O19A 0.125(7) 0.054(4) 0.057(4) 0.050(6) -0.005(5) 0.002(3)
C19A 0.227(12) 0.107(6) 0.076(5) 0.062(7) -0.002(6) -0.018(5)
O20A 0.139(9) 0.123(8) 0.091(9) 0.105(8) -0.003(7) 0.009(6)
C20A 0.227(12) 0.107(6) 0.076(5) 0.062(7) -0.002(6) -0.018(5)
O21A 0.159(10) 0.055(5) 0.150(10) -0.023(5) 0.074(8) 0.020(6)
C21A 0.227(12) 0.107(6) 0.076(5) 0.062(7) -0.002(6) -0.018(5)

loop_
_atom_type_symbol
_atom_type_description
_atom_type_scat_dispersion_real
_atom_type_scat_dispersion_imag
_atom_type_scat_source
C C 0.0033 0.0016 'International Tables Vol C Tables 4.2.6.8 and 6.1.1.4'
H H 0.0000 0.0000 'International Tables Vol C Tables 4.2.6.8 and 6.1.1.4'
O O 0.0106 0.0060 'International Tables Vol C Tables 4.2.6.8 and 6.1.1.4'
P P 0.1023 0.0942 'International Tables Vol C Tables 4.2.6.8 and 6.1.1.4'
S S 0.1246 0.1234 'International Tables Vol C Tables 4.2.6.8 and 6.1.1.4'
Fe Fe 0.3463 0.8444 'International Tables Vol C Tables 4.2.6.8 and 6.1.1.4'

loop_
_geom_angle_atom_site_label_1
_geom_angle_atom_site_label_2
_geom_angle_atom_site_label_3
_geom_angle
_geom_angle_publ_flag
C2 C1 S2 121.8(2) ?
C2 C1 S3 118.41(18) ?
S2 C1 S3 104.52(14) ?
C2 C1 Fe3 126.52(18) ?
S2 C1 Fe3 104.06(12) ?
S3 C1 Fe3 68.51(9) ?
C3 C2 C7 117.6(3) ?
C3 C2 C1 123.5(3) ?
C7 C2 C1 118.8(3) ?
C2 C3 C4 119.7(3) ?
C2 C3 S1 126.6(2) ?
C4 C3 S1 113.6(3) ?
C5 C4 C3 120.9(4) ?
C6 C5 C4 119.9(3) ?
C5 C6 C7 120.4(4) ?
C6 C7 C2 121.4(3) ?
O8 C8 Fe1 179.5(5) ?
O9 C9 Fe1 177.6(4) ?
O10 C10 Fe1 177.5(4) ?
O11 C11 Fe2 179.6(4) ?
O12 C12 Fe2 178.4(4) ?
O13 C13 Fe3 177.4(3) ?
O14 C14 Fe3 175.5(3) ?
O15 C15 Fe3 178.9(3) ?
O16 C16 Fe4 177.4(3) ?
O17 C17 Fe4 179.1(4) ?
O18 C18 Fe4 177.2(4) ?
C3 S1 Fe2 112.41(10) ?
C3 S1 Fe1 114.95(10) ?
Fe2 S1 Fe1 68.83(4) ?
C1 S2 Fe2 119.91(9) ?
C1 S2 Fe1 112.42(9) ?
Fe2 S2 Fe1 70.09(3) ?
C1 S2 Fe4 84.14(9) ?
Fe2 S2 Fe4 133.26(4) ?
Fe1 S2 Fe4 141.04(4) ?
C1 S3 Fe3 61.92(8) ?
C1 S3 Fe4 85.59(9) ?
Fe3 S3 Fe4 72.77(4) ?
C9 Fe1 C8 90.4(2) ?
C9 Fe1 C10 101.0(2) ?
C8 Fe1 C10 98.7(2) ?
C9 Fe1 S2 92.10(14) ?
C8 Fe1 S2 154.02(15) ?
C10 Fe1 S2 106.18(12) ?
C9 Fe1 S1 158.42(15) ?
C8 Fe1 S1 86.94(15) ?
C10 Fe1 S1 100.56(14) ?
S2 Fe1 S1 81.27(4) ?
C9 Fe1 Fe2 104.03(16) ?
C8 Fe1 Fe2 99.63(15) ?
C10 Fe1 Fe2 148.69(13) ?
S2 Fe1 Fe2 54.73(2) ?
S1 Fe1 Fe2 55.52(4) ?
C14 Fe3 C15 98.35(14) ?
C14 Fe3 C13 96.84(14) ?
C15 Fe3 C13 94.16(14) ?
C14 Fe3 C1 107.53(12) ?
C15 Fe3 C1 94.26(12) ?
C13 Fe3 C1 152.71(12) ?
C14 Fe3 S3 138.67(10) ?
C15 Fe3 S3 115.25(10) ?
C13 Fe3 S3 103.60(10) ?
C1 Fe3 S3 49.57(7) ?
C14 Fe3 Fe4 86.86(10) ?
C15 Fe3 Fe4 165.22(10) ?
C13 Fe3 Fe4 98.96(10) ?
C1 Fe3 Fe4 70.96(7) ?
S3 Fe3 Fe4 54.95(2) ?
C16 Fe4 C17 91.80(15) ?
C16 Fe4 C18 92.67(15) ?
C17 Fe4 C18 100.35(17) ?
C16 Fe4 S3 91.18(10) ?
C17 Fe4 S3 156.07(12) ?
C18 Fe4 S3 103.22(13) ?
C16 Fe4 S2 165.66(10) ?
C17 Fe4 S2 97.27(12) ?
C18 Fe4 S2 96.58(12) ?
S3 Fe4 S2 76.07(4) ?
C16 Fe4 Fe3 91.66(10) ?
C17 Fe4 Fe3 103.89(12) ?
C18 Fe4 Fe3 155.21(12) ?
S3 Fe4 Fe3 52.28(3) ?
S2 Fe4 Fe3 75.42(4) ?
C11 Fe2 C12 90.37(19) ?
C11 Fe2 P1 96.36(14) ?
C12 Fe2 P1 97.05(13) ?
C11 Fe2 S2 159.64(14) ?
C12 Fe2 S2 92.28(12) ?
P1 Fe2 S2 103.33(4) y
C11 Fe2 S1 89.10(15) ?
C12 Fe2 S1 160.09(13) ?
P1 Fe2 S1 102.78(4) y
S2 Fe2 S1 81.62(3) y
C11 Fe2 Fe1 104.72(14) ?
C12 Fe2 Fe1 105.45(13) ?
P1 Fe2 Fe1 148.78(4) y
S2 Fe2 Fe1 55.18(2) y
S1 Fe2 Fe1 55.65(3) y
O20A P1 O19A 104.5(6) ?
O20A P1 O21 111.6(7) ?
O19A P1 O21 74.7(5) ?
O20A P1 O20 21.9(6) ?
O19A P1 O20 124.2(4) ?
O21 P1 O20 105.3(5) ?
O20A P1 O21A 105.8(7) ?
O19A P1 O21A 108.1(6) ?
O21 P1 O21A 33.5(4) ?
O20 P1 O21A 89.2(7) ?
O20A P1 O19 80.4(5) ?
O19A P1 O19 27.7(3) ?
O21 P1 O19 96.0(4) ?
O20 P1 O19 102.0(4) ?
O21A P1 O19 128.7(5) ?
O20A P1 Fe2 119.1(6) ?
O19A P1 Fe2 111.5(3) ?
O21 P1 Fe2 124.2(3) ?
O20 P1 Fe2 112.8(3) ?
O21A P1 Fe2 107.4(4) ?
O19 P1 Fe2 113.3(3) ?
C19 O19 P1 126.8(8) ?
C20 O20 P1 128.8(7) ?
C21 O21 P1 116.0(7) ?
C19A O19A P1 130.4(13) ?
C20A O20A P1 121.5(12) ?
C21A O21A P1 131.2(11) ?

loop_
_geom_bond_atom_site_label_1
_geom_bond_atom_site_label_2
_geom_bond_site_symmetry_2
_geom_bond_distance
_geom_bond_publ_flag
C1 C2 . 1.472(4) y
C1 S2 . 1.775(3) y
C1 S3 . 1.784(3) y
C1 Fe3 . 2.068(3) y
C2 C3 . 1.398(4) ?
C2 C7 . 1.404(4) ?
C3 C4 . 1.401(4) ?
C3 S1 . 1.779(3) y
C4 C5 . 1.370(6) ?
C5 C6 . 1.365(6) ?
C6 C7 . 1.373(5) ?
C8 O8 . 1.136(5) ?
C8 Fe1 . 1.785(4) ?
C9 O9 . 1.136(5) ?
C9 Fe1 . 1.773(5) ?
C10 O10 . 1.141(5) ?
C10 Fe1 . 1.809(4) ?
C11 O11 . 1.135(5) ?
C11 Fe2 . 1.773(4) ?
C12 O12 . 1.133(5) ?
C12 Fe2 . 1.774(4) ?
C13 O13 . 1.135(4) ?
C13 Fe3 . 1.801(3) ?
C14 O14 . 1.140(4) ?
C14 Fe3 . 1.785(3) ?
C15 O15 . 1.135(4) ?
C15 Fe3 . 1.786(3) ?
C16 O16 . 1.131(4) ?
C16 Fe4 . 1.789(3) ?
C17 O17 . 1.127(4) ?
C17 Fe4 . 1.806(4) ?
C18 O18 . 1.126(4) ?
C18 Fe4 . 1.820(4) ?
S1 Fe2 . 2.2540(16) y
S1 Fe1 . 2.2575(13) y
S2 Fe2 . 2.2142(8) y
S2 Fe1 . 2.2264(9) y
S2 Fe4 . 2.3112(9) y
S3 Fe3 . 2.1807(11) y
S3 Fe4 . 2.2567(10) y
Fe1 Fe2 . 2.5499(11) y
Fe3 Fe4 . 2.6331(14) y
Fe2 P1 . 2.1655(13) y
P1 O20A . 1.511(9) ?
P1 O19A . 1.513(8) ?
P1 O21 . 1.558(6) ?
P1 O20 . 1.575(7) ?
P1 O21A . 1.579(8) ?
P1 O19 . 1.597(6) ?
O19 C19 . 1.419(13) ?
O20 C20 . 1.415(9) ?
O21 C21 . 1.431(9) ?
O19A C19A . 1.414(16) ?
O20A C20A . 1.393(10) ?
O21A C21A . 1.439(11) ?
